data_4128547
loop_
_publ_author_name
'Sun, Yu'
'Zhou, Yuebiao'
'Shi, Ying'
'Del Pozo, Juan'
'Torker, Sebastian'
'Hoveyda, Amir H.'

_publ_section_title
;
 Copper-Hydride-Catalyzed Enantioselective Processes with Allenyl
 Boronates. Mechanistic Nuances, Scope, and Utility in Target-Oriented
 Synthesis.
;
_journal_issue 30
_journal_name_full 'Journal of the American Chemical Society'
_journal_page_first 12087
_journal_page_last 12099
_journal_paper_doi 10.1021/jacs.9b05465
_journal_volume 141
_journal_year 2019
_chemical_formula_moiety '(C36 H52 B Cu N2 O2), 1/2(C4 H10 O)'
_chemical_formula_sum 'C38 H57 B Cu N2 O2.5'
_chemical_formula_weight 656.20
_space_group_crystal_system monoclinic
_space_group_IT_number 14
_space_group_name_Hall '-P 2ybc'
_space_group_name_H-M_alt 'P 1 21/c 1'
_atom_sites_solution_hydrogens geom
_atom_sites_solution_primary dual
_atom_sites_solution_secondary difmap
_audit_creation_method SHELXL-2016/6
_cell_angle_alpha 90.00(3)
_cell_angle_beta 107.96(3)
_cell_angle_gamma 90.00(3)
_cell_formula_units_Z 4
_cell_length_a 10.458(2)
_cell_length_b 25.050(5)
_cell_length_c 15.770(3)
_cell_measurement_reflns_used 9624
_cell_measurement_temperature 100(2)
_cell_measurement_theta_max 69.58
_cell_measurement_theta_min 3.43
_cell_volume 3930.0(15)
_computing_cell_refinement 'SAINT (Bruker, 2014)'
_computing_data_collection 'APEX2 (Bruker, 2014)'
_computing_data_reduction 'SAINT (Bruker, 2014)'
_computing_molecular_graphics 'Bruker SHELXTL'
_computing_publication_material 'Bruker SHELXTL'
_computing_structure_refinement 'SHELXL-2016/6 (Sheldrick, 2016)'
_computing_structure_solution 'SHELXT 2016/6 (Sheldrick, 2016)'
_diffrn_ambient_temperature 100(2)
_diffrn_measured_fraction_theta_full 0.999
_diffrn_measured_fraction_theta_max 0.992
_diffrn_measurement_device_type 'Bruker Kappa DUO CCD diffractometer'
_diffrn_measurement_method '\f and \w scans'
_diffrn_radiation_monochromator mirrors
_diffrn_radiation_type CuK\a
_diffrn_radiation_wavelength 1.54178
_diffrn_reflns_av_unetI/netI 0.0289
_diffrn_reflns_Laue_measured_fraction_full 0.999
_diffrn_reflns_Laue_measured_fraction_max 0.992
_diffrn_reflns_limit_h_max 12
_diffrn_reflns_limit_h_min -12
_diffrn_reflns_limit_k_max 29
_diffrn_reflns_limit_k_min -29
_diffrn_reflns_limit_l_max 19
_diffrn_reflns_limit_l_min 0
_diffrn_reflns_number 14191
_diffrn_reflns_point_group_measured_fraction_full 0.999
_diffrn_reflns_point_group_measured_fraction_max 0.992
_diffrn_reflns_theta_full 67.679
_diffrn_reflns_theta_max 69.801
_diffrn_reflns_theta_min 3.434
_diffrn_source 'microfocus sealed tube'
_diffrn_source_type 'Incoatec I\uS'
_exptl_absorpt_coefficient_mu 1.025
_exptl_absorpt_correction_T_max 0.7533
_exptl_absorpt_correction_T_min 0.6319
_exptl_absorpt_correction_type multi-scan
_exptl_absorpt_process_details
;
Sheldrick, G.M. (2016). TWINABS. Bruker AXS Inc. Madison, WI USA.
;
_exptl_crystal_colour red
_exptl_crystal_density_diffrn 1.109
_exptl_crystal_density_meas ?
_exptl_crystal_density_method none
_exptl_crystal_description needle
_exptl_crystal_F_000 1412
_exptl_crystal_size_max 0.480
_exptl_crystal_size_mid 0.100
_exptl_crystal_size_min 0.070
_refine_diff_density_max 0.389
_refine_diff_density_min -0.457
_refine_diff_density_rms 0.041
_refine_ls_extinction_method none
_refine_ls_goodness_of_fit_ref 1.081
_refine_ls_hydrogen_treatment constr
_refine_ls_matrix_type full
_refine_ls_number_parameters 522
_refine_ls_number_reflns 14191
_refine_ls_number_restraints 503
_refine_ls_restrained_S_all 1.069
_refine_ls_R_factor_all 0.0517
_refine_ls_R_factor_gt 0.0482
_refine_ls_shift/su_max 0.002
_refine_ls_shift/su_mean 0.000
_refine_ls_structure_factor_coef Fsqd
_refine_ls_weighting_details 'w=1/[\s^2^(Fo^2^)+(0.0842P)^2^+0.7621P] where P=(Fo^2^+2Fc^2^)/3'
_refine_ls_weighting_scheme calc
_refine_ls_wR_factor_gt 0.1424
_refine_ls_wR_factor_ref 0.1455
_reflns_Friedel_coverage 0.000
_reflns_number_gt 12706
_reflns_number_total 14191
_reflns_threshold_expression 'I > 2\s(I)'
_cod_data_source_file ja9b05465_si_002.cif
_cod_data_source_block C36H52BCuN2O2
_cod_depositor_comments
;
The following automatic conversions were performed:

data item '_exptl_crystal_density_meas' value 'not measured' was
changed to '?' -- the value is perceived as not measured.

Automatic conversion script
Id: cif_fix_values 6909 2019-04-08 15:41:33Z antanas 
;
_cod_original_cell_volume 3929.9(15)
_cod_original_sg_symbol_H-M 'P 21/c'
_cod_original_formula_sum 'C38 H57 B Cu N2 O2.50'
_cod_database_code 4128547
_shelx_shelxl_version_number 2016/6
_shelx_space_group_comment
;
The symmetry employed for this shelxl refinement is uniquely defined
by the following loop, which should always be used as a source of
symmetry information in preference to the above space-group names.
They are only intended as comments.
;
_shelx_estimated_absorpt_t_min 0.639
_shelx_estimated_absorpt_t_max 0.932

loop_
_space_group_symop_operation_xyz
'x, y, z'
'-x, y+1/2, -z+1/2'
'-x, -y, -z'
'x, -y-1/2, z-1/2'

loop_
_atom_site_label
_atom_site_type_symbol
_atom_site_fract_x
_atom_site_fract_y
_atom_site_fract_z
_atom_site_U_iso_or_equiv
_atom_site_adp_type
_atom_site_occupancy
_atom_site_site_symmetry_order
_atom_site_calc_flag
_atom_site_refinement_flags_posn
_atom_site_refinement_flags_adp
_atom_site_refinement_flags_occupancy
_atom_site_disorder_assembly
_atom_site_disorder_group
Cu1 Cu 0.47127(3) 0.33529(2) 0.63546(2) 0.04941(13) Uani 1 1 d . . . . .
O1 O 0.3487(2) 0.37217(6) 0.81852(12) 0.0684(5) Uani 1 1 d . . . . .
O2 O 0.3935(2) 0.44593(7) 0.75009(13) 0.0729(5) Uani 1 1 d . . . . .
N1 N 0.41298(16) 0.32529(6) 0.44255(11) 0.0429(3) Uani 1 1 d . . . . .
N2 N 0.39532(15) 0.25014(6) 0.50159(10) 0.0422(3) Uani 1 1 d . . . . .
B1 B 0.4302(3) 0.39389(12) 0.77376(17) 0.0590(6) Uani 1 1 d . . . . .
C1 C 0.42220(17) 0.30265(7) 0.52234(12) 0.0411(4) Uani 1 1 d . . . . .
C2 C 0.3822(2) 0.28786(8) 0.37439(14) 0.0510(5) Uani 1 1 d . . . . .
H2 H 0.371228 0.294372 0.313207 0.061 Uiso 1 1 calc R U . . .
C3 C 0.3709(2) 0.24063(8) 0.41175(13) 0.0502(4) Uani 1 1 d . . . . .
H3 H 0.350087 0.207233 0.382154 0.060 Uiso 1 1 calc R U . . .
C4 C 0.43626(19) 0.38096(7) 0.42827(13) 0.0441(4) Uani 1 1 d . . . . .
C5 C 0.5666(2) 0.39685(8) 0.43480(14) 0.0489(4) Uani 1 1 d . . . . .
C6 C 0.5839(2) 0.44983(9) 0.41263(16) 0.0575(5) Uani 1 1 d . . . . .
H6 H 0.671315 0.462069 0.415916 0.069 Uiso 1 1 calc R U . . .
C7 C 0.4771(3) 0.48464(9) 0.38615(17) 0.0610(5) Uani 1 1 d . . . . .
H7 H 0.491054 0.520265 0.370287 0.073 Uiso 1 1 calc R U . . .
C8 C 0.3504(2) 0.46797(9) 0.38261(16) 0.0598(5) Uani 1 1 d . . . . .
H8 H 0.277667 0.492496 0.365388 0.072 Uiso 1 1 calc R U . . .
C9 C 0.3270(2) 0.41577(8) 0.40384(15) 0.0516(5) Uani 1 1 d . . . . .
C10 C 0.6860(2) 0.35931(10) 0.46649(17) 0.0587(5) Uani 1 1 d . . . . .
H10 H 0.652017 0.323947 0.479726 0.070 Uiso 1 1 calc R U . . .
C11 C 0.7859(3) 0.37993(15) 0.5518(2) 0.0937(10) Uani 1 1 d . . . . .
H11A H 0.862096 0.355232 0.571184 0.141 Uiso 1 1 calc R U . . .
H11B H 0.818234 0.415228 0.540990 0.141 Uiso 1 1 calc R U . . .
H11C H 0.742054 0.382646 0.598283 0.141 Uiso 1 1 calc R U . . .
C12 C 0.7538(3) 0.35088(15) 0.3949(2) 0.0919(10) Uani 1 1 d . . . . .
H12A H 0.687707 0.337577 0.340470 0.138 Uiso 1 1 calc R U . . .
H12B H 0.790801 0.384838 0.382352 0.138 Uiso 1 1 calc R U . . .
H12C H 0.826544 0.324782 0.415915 0.138 Uiso 1 1 calc R U . . .
C13 C 0.1875(2) 0.39811(10) 0.40413(19) 0.0654(6) Uani 1 1 d D . . . .
H13 H 0.197821 0.362672 0.434701 0.078 Uiso 1 1 calc R U . A 1
C14 C 0.0887(17) 0.3918(11) 0.3180(10) 0.086(4) Uani 0.44(3) 1 d D . P B 1
H14A H 0.003217 0.380465 0.325544 0.129 Uiso 0.44(3) 1 calc R U P B 1
H14B H 0.076214 0.425921 0.286026 0.129 Uiso 0.44(3) 1 calc R U P B 1
H14C H 0.119519 0.364791 0.283788 0.129 Uiso 0.44(3) 1 calc R U P B 1
C15 C 0.1274(17) 0.4395(7) 0.4621(14) 0.092(4) Uani 0.44(3) 1 d D . P B 1
H15A H 0.193192 0.444375 0.521141 0.138 Uiso 0.44(3) 1 calc R U P B 1
H15B H 0.109070 0.473965 0.431323 0.138 Uiso 0.44(3) 1 calc R U P B 1
H15C H 0.043916 0.425010 0.468613 0.138 Uiso 0.44(3) 1 calc R U P B 1
C14X C 0.1595(11) 0.4168(9) 0.4811(7) 0.103(4) Uani 0.56(3) 1 d D . P B 2
H14D H 0.069593 0.404958 0.479739 0.155 Uiso 0.56(3) 1 calc R U P B 2
H14E H 0.226317 0.402451 0.534315 0.155 Uiso 0.56(3) 1 calc R U P B 2
H14F H 0.163239 0.455867 0.482485 0.155 Uiso 0.56(3) 1 calc R U P B 2
C15X C 0.0812(14) 0.4131(6) 0.3120(9) 0.084(3) Uani 0.56(3) 1 d D . P B 2
H15D H 0.109956 0.398311 0.263266 0.127 Uiso 0.56(3) 1 calc R U P B 2
H15E H -0.006590 0.398217 0.309381 0.127 Uiso 0.56(3) 1 calc R U P B 2
H15F H 0.074357 0.452006 0.306178 0.127 Uiso 0.56(3) 1 calc R U P B 2
C16 C 0.39836(19) 0.20836(7) 0.56520(13) 0.0430(4) Uani 1 1 d . . . . .
C17 C 0.2834(2) 0.19924(8) 0.59005(14) 0.0499(4) Uani 1 1 d . . . . .
C18 C 0.2874(2) 0.15667(9) 0.64792(16) 0.0569(5) Uani 1 1 d . . . . .
H18 H 0.210364 0.148991 0.665555 0.068 Uiso 1 1 calc R U . . .
C19 C 0.4004(3) 0.12563(9) 0.67997(15) 0.0591(5) Uani 1 1 d . . . . .
H19 H 0.401030 0.096929 0.719478 0.071 Uiso 1 1 calc R U . . .
C20 C 0.5125(2) 0.13615(9) 0.65479(16) 0.0579(5) Uani 1 1 d . . . . .
H20 H 0.590362 0.114645 0.677870 0.069 Uiso 1 1 calc R U . . .
C21 C 0.5149(2) 0.17771(8) 0.59605(15) 0.0497(4) Uani 1 1 d . . . . .
C22 C 0.1599(2) 0.23451(11) 0.55863(18) 0.0677(6) Uani 1 1 d D . . . .
H22 H 0.167340 0.256380 0.507325 0.081 Uiso 1 1 calc R U . C 1
C23 C 0.1419(12) 0.2704(5) 0.6258(12) 0.089(3) Uani 0.64(4) 1 d D . P D 1
H23A H 0.060446 0.291722 0.600518 0.133 Uiso 0.64(4) 1 calc R U P D 1
H23B H 0.133309 0.249701 0.676495 0.133 Uiso 0.64(4) 1 calc R U P D 1
H23C H 0.219884 0.294192 0.646022 0.133 Uiso 0.64(4) 1 calc R U P D 1
C24 C 0.0296(7) 0.1967(8) 0.5234(8) 0.088(3) Uani 0.64(4) 1 d D . P D 1
H24A H 0.041545 0.172311 0.477878 0.132 Uiso 0.64(4) 1 calc R U P D 1
H24B H 0.018274 0.175976 0.573363 0.132 Uiso 0.64(4) 1 calc R U P D 1
H24C H -0.050337 0.218783 0.497678 0.132 Uiso 0.64(4) 1 calc R U P D 1
C23X C 0.0409(18) 0.2112(7) 0.5041(17) 0.089(3) Uani 0.36(4) 1 d D . P D 2
H23D H -0.030752 0.238040 0.488562 0.133 Uiso 0.36(4) 1 calc R U P D 2
H23E H 0.055603 0.197634 0.449553 0.133 Uiso 0.36(4) 1 calc R U P D 2
H23F H 0.014857 0.181687 0.536067 0.133 Uiso 0.36(4) 1 calc R U P D 2
C24X C 0.143(2) 0.2639(11) 0.6453(13) 0.089(5) Uani 0.36(4) 1 d D . P D 2
H24D H 0.228993 0.279192 0.680311 0.133 Uiso 0.36(4) 1 calc R U P D 2
H24E H 0.075649 0.292345 0.626508 0.133 Uiso 0.36(4) 1 calc R U P D 2
H24F H 0.112915 0.237886 0.681692 0.133 Uiso 0.36(4) 1 calc R U P D 2
C25 C 0.6392(2) 0.18837(9) 0.56936(17) 0.0594(5) Uani 1 1 d D . . . .
H25 H 0.622729 0.218962 0.526603 0.071 Uiso 1 1 calc R U . E 1
C26 C 0.672(3) 0.1393(8) 0.5263(14) 0.065(4) Uani 0.43(4) 1 d D . P F 1
H26A H 0.752725 0.145668 0.508622 0.098 Uiso 0.43(4) 1 calc R U P F 1
H26B H 0.688436 0.109490 0.568627 0.098 Uiso 0.43(4) 1 calc R U P F 1
H26C H 0.596569 0.130458 0.473484 0.098 Uiso 0.43(4) 1 calc R U P F 1
C27 C 0.7604(19) 0.2020(12) 0.6558(11) 0.082(5) Uani 0.43(4) 1 d D . P F 1
H27A H 0.738917 0.234190 0.684086 0.123 Uiso 0.43(4) 1 calc R U P F 1
H27B H 0.775221 0.172077 0.697776 0.123 Uiso 0.43(4) 1 calc R U P F 1
H27C H 0.841960 0.208192 0.639072 0.123 Uiso 0.43(4) 1 calc R U P F 1
C26X C 0.7391(16) 0.2213(7) 0.6374(13) 0.090(3) Uani 0.57(4) 1 d D . P F 2
H26D H 0.818320 0.227389 0.617986 0.135 Uiso 0.57(4) 1 calc R U P F 2
H26E H 0.698587 0.255601 0.644341 0.135 Uiso 0.57(4) 1 calc R U P F 2
H26F H 0.766005 0.202338 0.694613 0.135 Uiso 0.57(4) 1 calc R U P F 2
C27X C 0.703(2) 0.1385(6) 0.5403(14) 0.080(4) Uani 0.57(4) 1 d D . P F 2
H27D H 0.633174 0.118420 0.495794 0.120 Uiso 0.57(4) 1 calc R U P F 2
H27E H 0.772514 0.149739 0.514461 0.120 Uiso 0.57(4) 1 calc R U P F 2
H27F H 0.742949 0.115757 0.592301 0.120 Uiso 0.57(4) 1 calc R U P F 2
C28 C 0.5495(5) 0.3731(2) 0.7486(3) 0.0537(12) Uani 0.644(8) 1 d D . P G 1
H28 H 0.611879 0.402346 0.743498 0.064 Uiso 0.644(8) 1 calc R U P G 1
C29 C 0.6208(5) 0.3275(2) 0.7990(3) 0.0744(15) Uani 0.644(8) 1 d D . P G 1
H29 H 0.569686 0.304558 0.824081 0.089 Uiso 0.644(8) 1 calc R U P G 1
C30 C 0.7503(7) 0.3141(4) 0.8141(5) 0.109(3) Uani 0.644(8) 1 d D . P G 1
H30A H 0.806419 0.335587 0.790724 0.131 Uiso 0.644(8) 1 calc R U P G 1
H30B H 0.785838 0.283258 0.848234 0.131 Uiso 0.644(8) 1 calc R U P G 1
C28X C 0.5355(8) 0.3509(4) 0.7660(5) 0.0488(19) Uani 0.356(8) 1 d D . P G 2
H28X H 0.540550 0.318884 0.804732 0.059 Uiso 0.356(8) 1 calc R U P G 2
C29X C 0.6654(7) 0.3724(3) 0.7682(5) 0.064(2) Uani 0.356(8) 1 d D . P G 2
H29X H 0.665227 0.407888 0.747066 0.077 Uiso 0.356(8) 1 calc R U P G 2
C30X C 0.7851(9) 0.3484(6) 0.7961(8) 0.091(3) Uani 0.356(8) 1 d D . P G 2
H30C H 0.791947 0.312830 0.817933 0.110 Uiso 0.356(8) 1 calc R U P G 2
H30D H 0.863362 0.366891 0.794024 0.110 Uiso 0.356(8) 1 calc R U P G 2
C31 C 0.2459(8) 0.4106(3) 0.8160(4) 0.0625(14) Uani 0.751(3) 1 d D . P H 1
C32 C 0.3132(4) 0.46271(13) 0.8009(3) 0.0602(8) Uani 0.751(3) 1 d D . P H 1
C33 C 0.1232(4) 0.3978(2) 0.7361(4) 0.0955(14) Uani 0.751(3) 1 d D . P H 1
H33A H 0.051795 0.423708 0.733283 0.143 Uiso 0.751(3) 1 calc R U P H 1
H33B H 0.148181 0.399803 0.681166 0.143 Uiso 0.751(3) 1 calc R U P H 1
H33C H 0.091137 0.361767 0.742665 0.143 Uiso 0.751(3) 1 calc R U P H 1
C34 C 0.2090(6) 0.40792(17) 0.9010(3) 0.0959(16) Uani 0.751(3) 1 d D . P H 1
H34A H 0.138739 0.434257 0.898826 0.144 Uiso 0.751(3) 1 calc R U P H 1
H34B H 0.175781 0.372093 0.907787 0.144 Uiso 0.751(3) 1 calc R U P H 1
H34C H 0.288523 0.415704 0.951844 0.144 Uiso 0.751(3) 1 calc R U P H 1
C35 C 0.2240(6) 0.5061(2) 0.7486(4) 0.0905(14) Uani 0.751(3) 1 d D . P H 1
H35A H 0.165332 0.519166 0.781926 0.136 Uiso 0.751(3) 1 calc R U P H 1
H35B H 0.279516 0.535473 0.738654 0.136 Uiso 0.751(3) 1 calc R U P H 1
H35C H 0.169002 0.491811 0.690998 0.136 Uiso 0.751(3) 1 calc R U P H 1
C36 C 0.4052(4) 0.48669(16) 0.8890(3) 0.0817(10) Uani 0.751(3) 1 d D . P H 1
H36A H 0.350240 0.498731 0.925604 0.122 Uiso 0.751(3) 1 calc R U P H 1
H36B H 0.468843 0.459448 0.921458 0.122 Uiso 0.751(3) 1 calc R U P H 1
H36C H 0.454912 0.517067 0.875668 0.122 Uiso 0.751(3) 1 calc R U P H 1
C31X C 0.2444(9) 0.4549(3) 0.7635(6) 0.0453(19) Uani 0.249(3) 1 d D . P H 2
C32X C 0.265(2) 0.4150(8) 0.8417(11) 0.067(4) Uani 0.249(3) 1 d D . P H 2
C33X C 0.1340(11) 0.4443(5) 0.6824(7) 0.075(3) Uani 0.249(3) 1 d D . P H 2
H33D H 0.140792 0.407554 0.662667 0.113 Uiso 0.249(3) 1 calc R U P H 2
H33E H 0.048112 0.448905 0.694366 0.113 Uiso 0.249(3) 1 calc R U P H 2
H33F H 0.138846 0.469183 0.635561 0.113 Uiso 0.249(3) 1 calc R U P H 2
C34X C 0.2356(13) 0.5124(4) 0.7957(10) 0.064(3) Uani 0.249(3) 1 d D . P H 2
H34D H 0.310266 0.518970 0.850121 0.096 Uiso 0.249(3) 1 calc R U P H 2
H34E H 0.240866 0.537577 0.749281 0.096 Uiso 0.249(3) 1 calc R U P H 2
H34F H 0.150132 0.517299 0.808086 0.096 Uiso 0.249(3) 1 calc R U P H 2
C35X C 0.3452(15) 0.4335(5) 0.9319(8) 0.0905(14) Uani 0.249(3) 1 d D . P H 2
H35D H 0.296304 0.461841 0.951651 0.136 Uiso 0.249(3) 1 calc R U P H 2
H35E H 0.360606 0.403554 0.973772 0.136 Uiso 0.249(3) 1 calc R U P H 2
H35F H 0.431800 0.447377 0.929719 0.136 Uiso 0.249(3) 1 calc R U P H 2
C36X C 0.1347(12) 0.3844(5) 0.8371(9) 0.0817(10) Uani 0.249(3) 1 d D . P H 2
H36D H 0.088936 0.373902 0.775324 0.122 Uiso 0.249(3) 1 calc R U P H 2
H36E H 0.157293 0.352394 0.874576 0.122 Uiso 0.249(3) 1 calc R U P H 2
H36F H 0.075433 0.407388 0.858565 0.122 Uiso 0.249(3) 1 calc R U P H 2
C1S C 0.2154(10) 0.5173(4) 0.1048(8) 0.127(3) Uiso 0.5 1 d . . P I -1
H1S1 H 0.278499 0.505018 0.161289 0.190 Uiso 0.5 1 calc R U P I -1
H1S2 H 0.258632 0.515585 0.057931 0.190 Uiso 0.5 1 calc R U P I -1
H1S3 H 0.188827 0.554208 0.111442 0.190 Uiso 0.5 1 calc R U P I -1
C2S C 0.0945(9) 0.4826(4) 0.0804(6) 0.113(2) Uiso 0.5 1 d . . P I -1
H2S1 H 0.119095 0.445143 0.073011 0.136 Uiso 0.5 1 calc R U P I -1
H2S2 H 0.048856 0.484006 0.126855 0.136 Uiso 0.5 1 calc R U P I -1
O1S O 0.0130(10) 0.5029(5) 0.0012(8) 0.0981(14) Uiso 0.5 1 d . . P I -1
C3S C -0.1081(8) 0.4690(3) -0.0380(6) 0.104(2) Uiso 0.5 1 d . . P I -1
H3S1 H -0.167821 0.469515 0.000027 0.124 Uiso 0.5 1 calc R U P I -1
H3S2 H -0.081851 0.431596 -0.044516 0.124 Uiso 0.5 1 calc R U P I -1
C4S C -0.1806(12) 0.4946(5) -0.1323(8) 0.133(3) Uiso 0.5 1 d . . P I -1
H4S1 H -0.261934 0.474211 -0.162217 0.199 Uiso 0.5 1 calc R U P I -1
H4S2 H -0.205132 0.531658 -0.124386 0.199 Uiso 0.5 1 calc R U P I -1
H4S3 H -0.119701 0.493977 -0.168650 0.199 Uiso 0.5 1 calc R U P I -1

loop_
_atom_site_aniso_label
_atom_site_aniso_U_11
_atom_site_aniso_U_22
_atom_site_aniso_U_33
_atom_site_aniso_U_23
_atom_site_aniso_U_13
_atom_site_aniso_U_12
Cu1 0.04756(19) 0.0557(2) 0.0432(2) -0.01042(12) 0.01133(14) 0.00135(11)
O1 0.1013(13) 0.0465(9) 0.0677(10) 0.0126(7) 0.0410(9) 0.0206(8)
O2 0.0995(13) 0.0563(10) 0.0765(12) -0.0039(8) 0.0471(10) -0.0137(8)
N1 0.0497(9) 0.0377(8) 0.0404(8) -0.0009(6) 0.0125(7) -0.0031(6)
N2 0.0485(8) 0.0377(8) 0.0409(8) -0.0013(6) 0.0144(6) -0.0021(6)
B1 0.0625(14) 0.0657(16) 0.0458(13) -0.0123(11) 0.0122(11) -0.0014(11)
C1 0.0403(9) 0.0407(10) 0.0419(10) 0.0004(7) 0.0123(7) -0.0003(7)
C2 0.0654(12) 0.0483(11) 0.0387(10) -0.0045(8) 0.0151(9) -0.0077(9)
C3 0.0659(12) 0.0427(11) 0.0421(10) -0.0062(8) 0.0169(9) -0.0066(8)
C4 0.0508(10) 0.0380(10) 0.0435(10) 0.0004(7) 0.0146(8) -0.0028(7)
C5 0.0503(10) 0.0471(11) 0.0499(11) -0.0004(8) 0.0164(9) -0.0034(8)
C6 0.0599(12) 0.0535(12) 0.0627(13) 0.0014(10) 0.0242(10) -0.0116(9)
C7 0.0797(15) 0.0409(11) 0.0667(14) 0.0044(9) 0.0289(12) -0.0045(10)
C8 0.0675(13) 0.0473(12) 0.0658(14) 0.0068(10) 0.0224(11) 0.0095(9)
C9 0.0525(11) 0.0471(11) 0.0555(12) 0.0027(9) 0.0169(9) 0.0008(8)
C10 0.0486(11) 0.0577(13) 0.0701(15) 0.0037(10) 0.0187(10) 0.0010(9)
C11 0.0717(17) 0.120(3) 0.0731(19) -0.0062(17) -0.0008(14) 0.0228(17)
C12 0.085(2) 0.110(2) 0.088(2) 0.0050(18) 0.0379(17) 0.0335(17)
C13 0.0504(12) 0.0631(15) 0.0826(17) 0.0116(12) 0.0202(11) 0.0042(10)
C14 0.060(6) 0.126(14) 0.075(5) -0.003(7) 0.027(4) -0.011(7)
C15 0.067(7) 0.111(9) 0.109(9) -0.039(7) 0.042(7) -0.013(5)
C14X 0.063(4) 0.171(11) 0.086(4) 0.020(5) 0.037(3) 0.007(5)
C15X 0.053(3) 0.102(7) 0.090(4) 0.012(5) 0.010(3) 0.014(5)
C16 0.0511(10) 0.0378(10) 0.0412(10) -0.0025(7) 0.0157(8) -0.0036(7)
C17 0.0494(10) 0.0540(12) 0.0469(11) -0.0026(8) 0.0155(8) -0.0055(8)
C18 0.0622(13) 0.0610(13) 0.0529(13) -0.0020(9) 0.0259(10) -0.0138(10)
C19 0.0826(15) 0.0449(12) 0.0537(12) 0.0043(9) 0.0267(11) -0.0066(10)
C20 0.0686(13) 0.0442(11) 0.0621(13) 0.0077(9) 0.0220(11) 0.0082(9)
C21 0.0540(11) 0.0405(10) 0.0577(12) 0.0014(8) 0.0218(9) 0.0001(8)
C22 0.0485(11) 0.0863(18) 0.0701(16) 0.0124(13) 0.0208(11) 0.0039(11)
C23 0.066(4) 0.076(4) 0.118(7) -0.017(4) 0.019(4) 0.005(3)
C24 0.045(2) 0.124(8) 0.095(5) -0.031(5) 0.020(2) -0.010(3)
C23X 0.066(4) 0.076(4) 0.118(7) -0.017(4) 0.019(4) 0.005(3)
C24X 0.098(9) 0.085(9) 0.077(7) -0.008(6) 0.017(5) 0.050(7)
C25 0.0542(12) 0.0531(12) 0.0762(15) 0.0074(11) 0.0279(11) 0.0060(9)
C26 0.054(8) 0.084(7) 0.068(5) -0.006(4) 0.035(5) 0.001(5)
C27 0.065(6) 0.104(12) 0.084(7) -0.030(7) 0.035(5) -0.022(7)
C26X 0.069(5) 0.074(6) 0.134(9) -0.024(5) 0.043(5) -0.013(4)
C27X 0.065(8) 0.064(5) 0.121(10) -0.019(5) 0.043(6) -0.004(4)
C28 0.061(3) 0.055(3) 0.044(2) -0.0092(19) 0.0135(17) -0.008(2)
C29 0.081(3) 0.093(3) 0.045(2) -0.0113(19) 0.012(2) 0.021(2)
C30 0.091(4) 0.142(7) 0.077(4) -0.026(4) 0.000(3) 0.041(4)
C28X 0.058(4) 0.048(5) 0.039(4) 0.000(3) 0.012(3) 0.000(3)
C29X 0.061(4) 0.074(5) 0.056(4) -0.010(3) 0.014(3) 0.000(3)
C30X 0.061(5) 0.120(9) 0.087(7) -0.018(7) 0.013(4) 0.010(5)
C31 0.079(3) 0.050(2) 0.070(3) -0.002(2) 0.039(2) 0.0019(17)
C32 0.081(2) 0.0426(16) 0.061(2) 0.0049(14) 0.0271(19) 0.0096(15)
C33 0.072(2) 0.104(3) 0.113(4) -0.034(3) 0.031(2) -0.017(2)
C34 0.145(4) 0.074(3) 0.100(3) 0.018(2) 0.083(3) 0.021(3)
C35 0.124(4) 0.068(3) 0.075(3) 0.014(2) 0.024(3) 0.033(2)
C36 0.092(2) 0.066(2) 0.083(2) -0.0179(17) 0.0221(19) 0.0055(17)
C31X 0.045(4) 0.043(4) 0.043(4) -0.003(3) 0.007(3) 0.001(3)
C32X 0.100(9) 0.046(7) 0.067(8) 0.011(6) 0.045(7) 0.030(6)
C33X 0.069(6) 0.079(7) 0.067(6) -0.011(5) 0.006(5) 0.002(5)
C34X 0.080(7) 0.038(5) 0.077(8) -0.001(5) 0.029(7) 0.001(4)
C35X 0.124(4) 0.068(3) 0.075(3) 0.014(2) 0.024(3) 0.033(2)
C36X 0.092(2) 0.066(2) 0.083(2) -0.0179(17) 0.0221(19) 0.0055(17)

loop_
_atom_type_symbol
_atom_type_description
_atom_type_scat_dispersion_real
_atom_type_scat_dispersion_imag
_atom_type_scat_source
C C 0.0181 0.0091 'International Tables Vol C Tables 4.2.6.8 and 6.1.1.4'
H H 0.0000 0.0000 'International Tables Vol C Tables 4.2.6.8 and 6.1.1.4'
B B 0.0090 0.0039 'International Tables Vol C Tables 4.2.6.8 and 6.1.1.4'
Cu Cu -1.9646 0.5888 'International Tables Vol C Tables 4.2.6.8 and 6.1.1.4'
N N 0.0311 0.0180 'International Tables Vol C Tables 4.2.6.8 and 6.1.1.4'
O O 0.0492 0.0322 'International Tables Vol C Tables 4.2.6.8 and 6.1.1.4'

loop_
_geom_angle_atom_site_label_1
_geom_angle_atom_site_label_2
_geom_angle_atom_site_label_3
_geom_angle
C1 Cu1 C28 170.38(16)
B1 O1 C31 107.4(3)
B1 O2 C32 107.3(2)
C1 N1 C2 111.68(16)
C1 N1 C4 125.51(16)
C2 N1 C4 122.78(16)
C1 N2 C3 111.83(16)
C1 N2 C16 125.03(16)
C3 N2 C16 123.06(16)
O1 B1 O2 110.4(2)
O1 B1 C28 133.7(3)
O2 B1 C28 116.0(3)
N1 C1 N2 103.31(16)
N1 C1 Cu1 128.15(14)
N2 C1 Cu1 128.43(14)
C3 C2 N1 106.63(18)
C3 C2 H2 126.7
N1 C2 H2 126.7
C2 C3 N2 106.54(17)
C2 C3 H3 126.7
N2 C3 H3 126.7
C5 C4 C9 122.81(18)
C5 C4 N1 118.18(17)
C9 C4 N1 118.92(17)
C4 C5 C6 116.86(19)
C4 C5 C10 122.23(18)
C6 C5 C10 120.89(19)
C7 C6 C5 121.4(2)
C7 C6 H6 119.3
C5 C6 H6 119.3
C8 C7 C6 120.1(2)
C8 C7 H7 119.9
C6 C7 H7 119.9
C7 C8 C9 121.0(2)
C7 C8 H8 119.5
C9 C8 H8 119.5
C8 C9 C4 117.68(19)
C8 C9 C13 120.9(2)
C4 C9 C13 121.40(19)
C11 C10 C5 110.6(2)
C11 C10 C12 110.7(2)
C5 C10 C12 111.4(2)
C11 C10 H10 108.0
C5 C10 H10 108.0
C12 C10 H10 108.0
C10 C11 H11A 109.5
C10 C11 H11B 109.5
H11A C11 H11B 109.5
C10 C11 H11C 109.5
H11A C11 H11C 109.5
H11B C11 H11C 109.5
C10 C12 H12A 109.5
C10 C12 H12B 109.5
H12A C12 H12B 109.5
C10 C12 H12C 109.5
H12A C12 H12C 109.5
H12B C12 H12C 109.5
C14 C13 C9 115.9(7)
C14 C13 C15 108.1(7)
C9 C13 C15 110.6(5)
C14 C13 H13 107.3
C9 C13 H13 107.3
C15 C13 H13 107.3
C13 C14 H14A 109.5
C13 C14 H14B 109.5
H14A C14 H14B 109.5
C13 C14 H14C 109.5
H14A C14 H14C 109.5
H14B C14 H14C 109.5
C13 C15 H15A 109.5
C13 C15 H15B 109.5
H15A C15 H15B 109.5
C13 C15 H15C 109.5
H15A C15 H15C 109.5
H15B C15 H15C 109.5
C17 C16 C21 123.27(18)
C17 C16 N2 118.58(17)
C21 C16 N2 118.10(17)
C16 C17 C18 117.0(2)
C16 C17 C22 122.31(19)
C18 C17 C22 120.7(2)
C19 C18 C17 121.5(2)
C19 C18 H18 119.3
C17 C18 H18 119.3
C18 C19 C20 119.9(2)
C18 C19 H19 120.0
C20 C19 H19 120.0
C19 C20 C21 121.7(2)
C19 C20 H20 119.2
C21 C20 H20 119.2
C16 C21 C20 116.62(19)
C16 C21 C25 122.73(19)
C20 C21 C25 120.6(2)
C23 C22 C17 114.4(6)
C23 C22 C24 109.3(5)
C17 C22 C24 108.3(6)
C23 C22 H22 108.2
C17 C22 H22 108.2
C24 C22 H22 108.2
C22 C23 H23A 109.5
C22 C23 H23B 109.5
H23A C23 H23B 109.5
C22 C23 H23C 109.5
H23A C23 H23C 109.5
H23B C23 H23C 109.5
C22 C24 H24A 109.5
C22 C24 H24B 109.5
H24A C24 H24B 109.5
C22 C24 H24C 109.5
H24A C24 H24C 109.5
H24B C24 H24C 109.5
C26 C25 C21 108.6(9)
C26 C25 C27 109.4(11)
C21 C25 C27 109.1(7)
C26 C25 H25 109.9
C21 C25 H25 109.9
C27 C25 H25 109.9
C25 C26 H26A 109.5
C25 C26 H26B 109.5
H26A C26 H26B 109.5
C25 C26 H26C 109.5
H26A C26 H26C 109.5
H26B C26 H26C 109.5
C25 C27 H27A 109.5
C25 C27 H27B 109.5
H27A C27 H27B 109.5
C25 C27 H27C 109.5
H27A C27 H27C 109.5
H27B C27 H27C 109.5
C29 C28 B1 116.8(4)
C29 C28 Cu1 96.7(3)
B1 C28 Cu1 105.0(3)
C29 C28 H28 112.4
B1 C28 H28 112.4
Cu1 C28 H28 112.4
C30 C29 C28 127.6(6)
C30 C29 H29 116.2
C28 C29 H29 116.2
C29 C30 H30A 120.0
C29 C30 H30B 120.0
H30A C30 H30B 120.0
O1 C31 C34 109.9(5)
O1 C31 C33 108.3(5)
C34 C31 C33 110.1(5)
O1 C31 C32 101.5(5)
C34 C31 C32 115.5(5)
C33 C31 C32 111.0(5)
O2 C32 C35 106.6(3)
O2 C32 C31 102.6(4)
C35 C32 C31 117.6(5)
O2 C32 C36 108.4(3)
C35 C32 C36 108.8(3)
C31 C32 C36 112.3(4)
C31 C33 H33A 109.5
C31 C33 H33B 109.5
H33A C33 H33B 109.5
C31 C33 H33C 109.5
H33A C33 H33C 109.5
H33B C33 H33C 109.5
C31 C34 H34A 109.5
C31 C34 H34B 109.5
H34A C34 H34B 109.5
C31 C34 H34C 109.5
H34A C34 H34C 109.5
H34B C34 H34C 109.5
C32 C35 H35A 109.5
C32 C35 H35B 109.5
H35A C35 H35B 109.5
C32 C35 H35C 109.5
H35A C35 H35C 109.5
H35B C35 H35C 109.5
C32 C36 H36A 109.5
C32 C36 H36B 109.5
H36A C36 H36B 109.5
C32 C36 H36C 109.5
H36A C36 H36C 109.5
H36B C36 H36C 109.5
C2S C1S H1S1 109.5
C2S C1S H1S2 109.5
H1S1 C1S H1S2 109.5
C2S C1S H1S3 109.5
H1S1 C1S H1S3 109.5
H1S2 C1S H1S3 109.5
O1S C2S C1S 105.0(8)
O1S C2S H2S1 110.7
C1S C2S H2S1 110.7
O1S C2S H2S2 110.7
C1S C2S H2S2 110.7
H2S1 C2S H2S2 108.8
C2S O1S C3S 112.0(9)
O1S C3S C4S 104.9(8)
O1S C3S H3S1 110.8
C4S C3S H3S1 110.8
O1S C3S H3S2 110.8
C4S C3S H3S2 110.8
H3S1 C3S H3S2 108.8
C3S C4S H4S1 109.5
C3S C4S H4S2 109.5
H4S1 C4S H4S2 109.5
C3S C4S H4S3 109.5
H4S1 C4S H4S3 109.5
H4S2 C4S H4S3 109.5

loop_
_geom_bond_atom_site_label_1
_geom_bond_atom_site_label_2
_geom_bond_distance
Cu1 C1 1.884(2)
Cu1 C28 1.962(5)
O1 B1 1.376(3)
O1 C31 1.434(9)
O2 B1 1.377(3)
O2 C32 1.392(4)
N1 C1 1.356(2)
N1 C2 1.387(3)
N1 C4 1.445(2)
N2 C1 1.364(2)
N2 C3 1.381(2)
N2 C16 1.443(2)
B1 C28 1.513(6)
C2 C3 1.343(3)
C2 H2 0.9500
C3 H3 0.9500
C4 C5 1.393(3)
C4 C9 1.394(3)
C5 C6 1.398(3)
C5 C10 1.519(3)
C6 C7 1.376(3)
C6 H6 0.9500
C7 C8 1.374(3)
C7 H7 0.9500
C8 C9 1.390(3)
C8 H8 0.9500
C9 C13 1.526(3)
C10 C11 1.517(4)
C10 C12 1.521(4)
C10 H10 1.0000
C11 H11A 0.9800
C11 H11B 0.9800
C11 H11C 0.9800
C12 H12A 0.9800
C12 H12B 0.9800
C12 H12C 0.9800
C13 C14 1.439(15)
C13 C15 1.630(11)
C13 H13 1.0000
C14 H14A 0.9800
C14 H14B 0.9800
C14 H14C 0.9800
C15 H15A 0.9800
C15 H15B 0.9800
C15 H15C 0.9800
C16 C17 1.394(3)
C16 C21 1.395(3)
C17 C18 1.396(3)
C17 C22 1.517(3)
C18 C19 1.374(4)
C18 H18 0.9500
C19 C20 1.374(3)
C19 H19 0.9500
C20 C21 1.399(3)
C20 H20 0.9500
C21 C25 1.508(3)
C22 C23 1.446(14)
C22 C24 1.611(12)
C22 H22 1.0000
C23 H23A 0.9800
C23 H23B 0.9800
C23 H23C 0.9800
C24 H24A 0.9800
C24 H24B 0.9800
C24 H24C 0.9800
C25 C26 1.495(18)
C25 C27 1.587(16)
C25 H25 1.0000
C26 H26A 0.9800
C26 H26B 0.9800
C26 H26C 0.9800
C27 H27A 0.9800
C27 H27B 0.9800
C27 H27C 0.9800
C28 C29 1.460(7)
C28 H28 1.0000
C29 C30 1.343(8)
C29 H29 0.9500
C30 H30A 0.9500
C30 H30B 0.9500
C31 C34 1.508(7)
C31 C33 1.529(7)
C31 C32 1.537(6)
C32 C35 1.501(5)
C32 C36 1.547(6)
C33 H33A 0.9800
C33 H33B 0.9800
C33 H33C 0.9800
C34 H34A 0.9800
C34 H34B 0.9800
C34 H34C 0.9800
C35 H35A 0.9800
C35 H35B 0.9800
C35 H35C 0.9800
C36 H36A 0.9800
C36 H36B 0.9800
C36 H36C 0.9800
C1S C2S 1.483(13)
C1S H1S1 0.9800
C1S H1S2 0.9800
C1S H1S3 0.9800
C2S O1S 1.375(14)
C2S H2S1 0.9900
C2S H2S2 0.9900
O1S C3S 1.493(15)
C3S C4S 1.583(14)
C3S H3S1 0.9900
C3S H3S2 0.9900
C4S H4S1 0.9800
C4S H4S2 0.9800
C4S H4S3 0.9800

loop_
_geom_torsion_atom_site_label_1
_geom_torsion_atom_site_label_2
_geom_torsion_atom_site_label_3
_geom_torsion_atom_site_label_4
_geom_torsion
C31 O1 B1 O2 5.8(3)
C31 O1 B1 C28 -176.0(4)
C32 O2 B1 O1 16.5(3)
C32 O2 B1 C28 -162.1(3)
C2 N1 C1 N2 -0.4(2)
C4 N1 C1 N2 -178.37(16)
C2 N1 C1 Cu1 176.12(14)
C4 N1 C1 Cu1 -1.9(3)
C3 N2 C1 N1 0.3(2)
C16 N2 C1 N1 177.22(16)
C3 N2 C1 Cu1 -176.23(14)
C16 N2 C1 Cu1 0.7(3)
C1 N1 C2 C3 0.4(2)
C4 N1 C2 C3 178.43(18)
N1 C2 C3 N2 -0.2(2)
C1 N2 C3 C2 0.0(2)
C16 N2 C3 C2 -177.06(17)
C1 N1 C4 C5 89.1(2)
C2 N1 C4 C5 -88.7(2)
C1 N1 C4 C9 -94.4(2)
C2 N1 C4 C9 87.8(2)
C9 C4 C5 C6 -2.1(3)
N1 C4 C5 C6 174.27(18)
C9 C4 C5 C10 176.5(2)
N1 C4 C5 C10 -7.1(3)
C4 C5 C6 C7 0.4(3)
C10 C5 C6 C7 -178.2(2)
C5 C6 C7 C8 1.2(4)
C6 C7 C8 C9 -1.2(4)
C7 C8 C9 C4 -0.4(3)
C7 C8 C9 C13 177.1(2)
C5 C4 C9 C8 2.1(3)
N1 C4 C9 C8 -174.24(19)
C5 C4 C9 C13 -175.3(2)
N1 C4 C9 C13 8.3(3)
C4 C5 C10 C11 -117.5(3)
C6 C5 C10 C11 61.0(3)
C4 C5 C10 C12 118.8(3)
C6 C5 C10 C12 -62.6(3)
C8 C9 C13 C14 73.4(12)
C4 C9 C13 C14 -109.2(12)
C8 C9 C13 C15 -50.0(10)
C4 C9 C13 C15 127.3(10)
C1 N2 C16 C17 85.9(2)
C3 N2 C16 C17 -97.5(2)
C1 N2 C16 C21 -96.6(2)
C3 N2 C16 C21 80.0(2)
C21 C16 C17 C18 -0.8(3)
N2 C16 C17 C18 176.61(18)
C21 C16 C17 C22 177.4(2)
N2 C16 C17 C22 -5.2(3)
C16 C17 C18 C19 0.9(3)
C22 C17 C18 C19 -177.3(2)
C17 C18 C19 C20 -0.2(4)
C18 C19 C20 C21 -0.7(4)
C17 C16 C21 C20 -0.1(3)
N2 C16 C21 C20 -177.44(19)
C17 C16 C21 C25 -179.4(2)
N2 C16 C21 C25 3.3(3)
C19 C20 C21 C16 0.8(3)
C19 C20 C21 C25 -179.9(2)
C16 C17 C22 C23 -105.2(7)
C18 C17 C22 C23 72.9(7)
C16 C17 C22 C24 132.6(5)
C18 C17 C22 C24 -49.3(6)
C16 C21 C25 C26 -121.8(10)
C20 C21 C25 C26 58.9(10)
C16 C21 C25 C27 119.0(12)
C20 C21 C25 C27 -60.3(13)
O1 B1 C28 C29 -20.1(6)
O2 B1 C28 C29 158.1(3)
O1 B1 C28 Cu1 85.6(4)
O2 B1 C28 Cu1 -96.2(3)
B1 C28 C29 C30 -153.3(5)
Cu1 C28 C29 C30 96.2(5)
B1 O1 C31 C34 -145.7(4)
B1 O1 C31 C33 93.9(4)
B1 O1 C31 C32 -23.0(4)
B1 O2 C32 C35 -154.0(3)
B1 O2 C32 C31 -29.8(4)
B1 O2 C32 C36 89.1(3)
O1 C31 C32 O2 32.1(4)
C34 C31 C32 O2 150.9(5)
C33 C31 C32 O2 -82.8(6)
O1 C31 C32 C35 148.6(4)
C34 C31 C32 C35 -92.5(6)
C33 C31 C32 C35 33.7(7)
O1 C31 C32 C36 -84.1(4)
C34 C31 C32 C36 34.8(8)
C33 C31 C32 C36 161.0(4)
C1S C2S O1S C3S 174.1(9)
C2S O1S C3S C4S -174.1(9)
